data_2201102
loop_
_publ_author_name
'Barnes, John C.'
'Chudek, John A.'

_publ_section_title
;
 <i>cis</i>-1,2-Dibromo-1,2-diphenylethene--diphenylethyne (2/1)
;
_journal_issue 6
_journal_name_full 'Acta Crystallographica Section E'
_journal_page_first o703
_journal_page_last o705
_journal_paper_doi 10.1107/S160053680200942X
_journal_volume 58
_journal_year 2002
_chemical_formula_iupac 'C14 H10 Br2, 0.5C14 H10'
_chemical_formula_moiety 'C14 H10 Br2, 0.5C14 H10'
_chemical_formula_sum 'C42 H30 Br4'
_chemical_formula_weight 854.30
_chemical_melting_point 69.5(15)
_chemical_name_common
;
Cis-1,2-dibromostilbene, diphenylacetylene (2:1)
;
_chemical_name_systematic
;
Cis-1,2-dibromo-1,2-diphenylethene, diphenylethyne (2:1)
;
_space_group_IT_number 14
_symmetry_cell_setting monoclinic
_symmetry_space_group_name_Hall '-P 2yn'
_symmetry_space_group_name_H-M 'P 1 21/n 1'
_atom_sites_solution_hydrogens geom
_atom_sites_solution_primary direct
_atom_sites_solution_secondary difmap
_audit_creation_method SHELXL-97
_cell_angle_alpha 90.00
_cell_angle_beta 104.037(2)
_cell_angle_gamma 90.00
_cell_formula_units_Z 2
_cell_length_a 14.8445(5)
_cell_length_b 5.7702(3)
_cell_length_c 20.741(9)
_cell_measurement_reflns_used 13506
_cell_measurement_temperature 150(2)
_cell_measurement_theta_max 27.10
_cell_measurement_theta_min 1.02
_cell_volume 1723.5(8)
_computing_cell_refinement 'DENZO and COLLECT'
_computing_data_collection
;
DENZO (Otwinowski & Minor, 1997) and COLLECT (Hooft, 1998)
;
_computing_data_reduction 'DENZO and COLLECT'
_computing_molecular_graphics 'PLATON (Spek, 1999) '
_computing_structure_refinement 'SHELXL97 (Sheldrick, 1997)'
_computing_structure_solution 'SHELXS97 (Sheldrick, 1997)'
_diffrn_ambient_temperature 150(2)
_diffrn_detector_area_resol_mean 9.091
_diffrn_measured_fraction_theta_full 0.974
_diffrn_measured_fraction_theta_max 0.974
_diffrn_measurement_device_type 'Enraf--Nonius KappaCCD area-detector'
_diffrn_measurement_method '\f and \w'
_diffrn_radiation_monochromator graphite
_diffrn_radiation_source 'Enraf--Nonius FR591 rotating anode'
_diffrn_radiation_type MoK\a
_diffrn_radiation_wavelength 0.71073
_diffrn_reflns_av_R_equivalents 0.1029
_diffrn_reflns_av_sigmaI/netI 0.0893
_diffrn_reflns_limit_h_max 18
_diffrn_reflns_limit_h_min -19
_diffrn_reflns_limit_k_max 7
_diffrn_reflns_limit_k_min -6
_diffrn_reflns_limit_l_max 26
_diffrn_reflns_limit_l_min -23
_diffrn_reflns_number 11791
_diffrn_reflns_theta_full 27.10
_diffrn_reflns_theta_max 27.10
_diffrn_reflns_theta_min 2.83
_diffrn_standards_decay_% 0
_diffrn_standards_number 0
_exptl_absorpt_coefficient_mu 4.700
_exptl_absorpt_correction_T_max 0.999
_exptl_absorpt_correction_T_min 0.946
_exptl_absorpt_correction_type multi-scan
_exptl_absorpt_process_details '(SORTAV; Blessing, 1995)'
_exptl_crystal_colour colourless
_exptl_crystal_density_diffrn 1.646
_exptl_crystal_density_method 'not measured'
_exptl_crystal_description block
_exptl_crystal_F_000 844
_exptl_crystal_size_max 0.30
_exptl_crystal_size_mid 0.20
_exptl_crystal_size_min 0.15
_refine_diff_density_max 0.760
_refine_diff_density_min -0.953
_refine_ls_extinction_method none
_refine_ls_goodness_of_fit_ref 1.035
_refine_ls_hydrogen_treatment constr
_refine_ls_matrix_type full
_refine_ls_number_parameters 208
_refine_ls_number_reflns 3718
_refine_ls_number_restraints 0
_refine_ls_restrained_S_all 1.035
_refine_ls_R_factor_all 0.0880
_refine_ls_R_factor_gt 0.0554
_refine_ls_shift/su_max 0.002
_refine_ls_shift/su_mean 0.000
_refine_ls_structure_factor_coef Fsqd
_refine_ls_weighting_details 'calc w = 1/[\s^2^(Fo^2^)+(0.0826P)^2^] where P = (Fo^2^+2Fc^2^)/3'
_refine_ls_weighting_scheme calc
_refine_ls_wR_factor_gt 0.1305
_refine_ls_wR_factor_ref 0.1482
_reflns_number_gt 2614
_reflns_number_total 3718
_reflns_threshold_expression I>2\s(I)
_cod_data_source_file cm6007.cif
_cod_data_source_block I
_cod_depositor_comments
;
The following automatic conversions were performed:

'_chemical_melting_point' value '68 -71' was changed to '69.5(15)' -
the average value was taken and precision was estimated.

Automatic conversion script
Id: cif_fix_values 1646 2011-03-28 12:23:43Z adriana 

The following automatic conversions were performed:

'_chemical_melting_point' value '68 -71' was changed to '69.5(15)' -
the average value was taken and precision was estimated.

Automatic conversion script
Id: cif_fix_values 1715 2011-07-08 13:25:40Z adriana 
;
_cod_original_sg_symbol_H-M 'P 21/n'
_cod_database_code 2201102
_cod_database_fobs_code 2201102

loop_
_symmetry_equiv_pos_as_xyz
'x, y, z'
'-x+1/2, y+1/2, -z+1/2'
'-x, -y, -z'
'x-1/2, -y-1/2, z-1/2'

loop_
_atom_site_label
_atom_site_fract_x
_atom_site_fract_y
_atom_site_fract_z
_atom_site_U_iso_or_equiv
_atom_site_adp_type
_atom_site_calc_flag
_atom_site_refinement_flags
_atom_site_occupancy
_atom_site_disorder_assembly
_atom_site_disorder_group
_atom_site_type_symbol
Br1 0.55860(4) 0.41738(10) 0.08283(2) 0.0458(2) Uani d . 1 . . Br
Br2 0.39224(3) 0.74326(8) 0.11248(2) 0.03678(19) Uani d . 1 . . Br
C1 0.5219(3) 0.3848(8) 0.1643(2) 0.0270(9) Uani d . 1 . . C
C2 0.4530(3) 0.5159(8) 0.1751(2) 0.0268(9) Uani d . 1 . . C
C3 0.5766(3) 0.2153(8) 0.2110(2) 0.0268(10) Uani d . 1 . . C
C4 0.6070(3) 0.0098(8) 0.1873(2) 0.0293(10) Uani d . 1 . . C
H4 0.5929 -0.0190 0.1409 0.038 Uiso calc R 1 . . H
C5 0.6576(3) -0.1518(8) 0.2308(2) 0.0303(10) Uani d . 1 . . C
H5 0.6764 -0.2925 0.2141 0.039 Uiso calc R 1 . . H
C6 0.6808(3) -0.1085(8) 0.2987(2) 0.0309(10) Uani d . 1 . . C
H6 0.7164 -0.2179 0.3286 0.040 Uiso calc R 1 . . H
C7 0.6518(3) 0.0947(8) 0.3226(2) 0.0296(10) Uani d . 1 . . C
H7 0.6670 0.1242 0.3690 0.038 Uiso calc R 1 . . H
C8 0.6005(3) 0.2562(7) 0.2790(2) 0.0247(9) Uani d . 1 . . C
H8 0.5816 0.3963 0.2959 0.032 Uiso calc R 1 . . H
C9 0.4140(3) 0.5057(8) 0.2344(2) 0.0277(9) Uani d . 1 . . C
C10 0.3636(3) 0.3103(8) 0.2446(2) 0.0307(10) Uani d . 1 . . C
H10 0.3551 0.1841 0.2142 0.040 Uiso calc R 1 . . H
C11 0.3260(3) 0.3032(9) 0.2996(2) 0.0365(11) Uani d . 1 . . C
H11 0.2906 0.1725 0.3065 0.047 Uiso calc R 1 . . H
C12 0.3394(3) 0.4827(9) 0.3440(2) 0.0342(11) Uani d . 1 . . C
H12 0.3149 0.4740 0.3822 0.044 Uiso calc R 1 . . H
C13 0.3885(3) 0.6765(9) 0.3335(2) 0.0323(10) Uani d . 1 . . C
H13 0.3965 0.8017 0.3641 0.042 Uiso calc R 1 . . H
C14 0.4259(3) 0.6900(8) 0.2792(2) 0.0297(10) Uani d . 1 . . C
H14 0.4595 0.8239 0.2723 0.039 Uiso calc R 1 . . H
C21 0.0314(3) 0.4395(8) -0.0025(2) 0.0298(10) Uani d . 1 . . C
C22 0.1070(3) 0.2943(8) -0.0099(2) 0.0272(9) Uani d . 1 . . C
C23 0.1989(3) 0.3597(9) 0.0163(2) 0.0327(10) Uani d . 1 . . C
H23 0.2122 0.5010 0.0402 0.042 Uiso calc R 1 . . H
C24 0.2706(3) 0.2210(9) 0.0078(3) 0.0388(12) Uani d . 1 . . C
H24 0.3332 0.2675 0.0253 0.050 Uiso calc R 1 . . H
C25 0.2511(4) 0.0119(9) -0.0267(3) 0.0402(12) Uani d . 1 . . C
H25 0.3004 -0.0831 -0.0332 0.052 Uiso calc R 1 . . H
C26 0.1613(4) -0.0558(8) -0.0508(2) 0.0391(12) Uani d . 1 . . C
H26 0.1485 -0.1998 -0.0734 0.051 Uiso calc R 1 . . H
C27 0.0886(3) 0.0822(8) -0.0430(2) 0.0330(10) Uani d . 1 . . C
H27 0.0263 0.0330 -0.0601 0.043 Uiso calc R 1 . . H

loop_
_atom_site_aniso_label
_atom_site_aniso_U_11
_atom_site_aniso_U_22
_atom_site_aniso_U_33
_atom_site_aniso_U_12
_atom_site_aniso_U_13
_atom_site_aniso_U_23
Br1 0.0533(3) 0.0566(4) 0.0297(3) 0.0133(3) 0.0145(2) 0.0060(2)
Br2 0.0353(3) 0.0369(3) 0.0344(3) 0.0050(2) 0.0013(2) 0.0055(2)
C1 0.032(2) 0.026(3) 0.022(2) -0.0041(19) 0.0041(18) -0.0001(18)
C2 0.0252(19) 0.024(2) 0.029(2) 0.0000(18) 0.0016(18) 0.0000(19)
C3 0.0236(19) 0.028(3) 0.030(2) -0.0003(18) 0.0083(19) -0.0012(19)
C4 0.027(2) 0.030(3) 0.033(2) 0.0004(19) 0.0106(19) -0.007(2)
C5 0.031(2) 0.023(2) 0.040(3) -0.0023(19) 0.014(2) -0.006(2)
C6 0.027(2) 0.026(3) 0.040(3) -0.0009(18) 0.008(2) 0.009(2)
C7 0.032(2) 0.028(3) 0.030(2) -0.0015(19) 0.010(2) 0.003(2)
C8 0.027(2) 0.023(2) 0.025(2) 0.0010(17) 0.0064(18) -0.0025(17)
C9 0.0243(19) 0.030(3) 0.027(2) 0.0029(19) 0.0031(18) 0.0011(19)
C10 0.026(2) 0.027(3) 0.036(3) 0.0010(18) 0.002(2) -0.002(2)
C11 0.031(2) 0.037(3) 0.041(3) 0.002(2) 0.007(2) 0.006(2)
C12 0.030(2) 0.041(3) 0.031(2) 0.008(2) 0.006(2) 0.005(2)
C13 0.033(2) 0.034(3) 0.027(2) 0.005(2) 0.002(2) -0.003(2)
C14 0.030(2) 0.022(2) 0.035(2) 0.0006(19) 0.003(2) -0.003(2)
C21 0.031(2) 0.027(3) 0.029(2) -0.0033(18) 0.003(2) 0.003(2)
C22 0.036(2) 0.024(2) 0.023(2) 0.0034(19) 0.0087(19) 0.0035(18)
C23 0.037(2) 0.027(3) 0.033(2) 0.000(2) 0.007(2) 0.000(2)
C24 0.031(2) 0.044(3) 0.041(3) 0.006(2) 0.008(2) 0.010(2)
C25 0.050(3) 0.037(3) 0.039(3) 0.019(2) 0.020(2) 0.012(2)
C26 0.062(3) 0.023(3) 0.035(3) 0.007(2) 0.017(3) 0.001(2)
C27 0.042(2) 0.028(3) 0.030(2) -0.007(2) 0.011(2) -0.002(2)

loop_
_atom_type_symbol
_atom_type_description
_atom_type_scat_dispersion_real
_atom_type_scat_dispersion_imag
_atom_type_scat_source
C C 0.0033 0.0016 'International Tables Vol C Tables 4.2.6.8 and 6.1.1.4'
H H 0.0000 0.0000 'International Tables Vol C Tables 4.2.6.8 and 6.1.1.4'
Br Br -0.2901 2.4595 'International Tables Vol C Tables 4.2.6.8 and 6.1.1.4'

loop_
_geom_angle_atom_site_label_1
_geom_angle_atom_site_label_2
_geom_angle_atom_site_label_3
_geom_angle_site_symmetry_1
_geom_angle
_geom_angle_publ_flag
C2 C1 C3 . 126.1(4) yes
C2 C1 Br1 . 119.2(3) yes
C3 C1 Br1 . 114.7(3) yes
C1 C2 C9 . 125.9(4) yes
C1 C2 Br2 . 122.0(3) yes
C9 C2 Br2 . 112.1(3) yes
C8 C3 C4 . 118.4(4) ?
C8 C3 C1 . 121.3(4) ?
C4 C3 C1 . 120.3(4) ?
C5 C4 C3 . 120.8(4) ?
C5 C4 H4 . 119.6 ?
C3 C4 H4 . 119.6 ?
C4 C5 C6 . 120.1(4) ?
C4 C5 H5 . 120.0 ?
C6 C5 H5 . 120.0 ?
C7 C6 C5 . 119.6(4) ?
C7 C6 H6 . 120.2 ?
C5 C6 H6 . 120.2 ?
C6 C7 C8 . 120.4(4) ?
C6 C7 H7 . 119.8 ?
C8 C7 H7 . 119.8 ?
C3 C8 C7 . 120.7(4) ?
C3 C8 H8 . 119.6 ?
C7 C8 H8 . 119.6 ?
C14 C9 C10 . 119.9(4) ?
C14 C9 C2 . 120.8(4) ?
C10 C9 C2 . 119.3(4) ?
C11 C10 C9 . 119.0(4) ?
C11 C10 H10 . 120.5 ?
C9 C10 H10 . 120.5 ?
C12 C11 C10 . 120.6(5) ?
C12 C11 H11 . 119.7 ?
C10 C11 H11 . 119.7 ?
C11 C12 C13 . 120.2(4) ?
C11 C12 H12 . 119.9 ?
C13 C12 H12 . 119.9 ?
C14 C13 C12 . 120.6(5) ?
C14 C13 H13 . 119.7 ?
C12 C13 H13 . 119.7 ?
C13 C14 C9 . 119.5(4) ?
C13 C14 H14 . 120.2 ?
C9 C14 H14 . 120.2 ?
C21 C21 C22 3_565 178.8(6) yes
C23 C22 C27 . 119.0(4) ?
C23 C22 C21 . 121.1(4) ?
C27 C22 C21 . 119.9(4) ?
C24 C23 C22 . 120.5(5) ?
C24 C23 H23 . 119.8 ?
C22 C23 H23 . 119.8 ?
C23 C24 C25 . 119.8(5) ?
C23 C24 H24 . 120.1 ?
C25 C24 H24 . 120.1 ?
C26 C25 C24 . 120.0(4) ?
C26 C25 H25 . 120.0 ?
C24 C25 H25 . 120.0 ?
C25 C26 C27 . 120.9(5) ?
C25 C26 H26 . 119.5 ?
C27 C26 H26 . 119.5 ?
C26 C27 C22 . 119.8(5) ?
C26 C27 H27 . 120.1 ?
C22 C27 H27 . 120.1 ?

loop_
_geom_bond_atom_site_label_1
_geom_bond_atom_site_label_2
_geom_bond_site_symmetry_2
_geom_bond_distance
_geom_bond_publ_flag
Br1 C1 . 1.907(4) yes
Br2 C2 . 1.912(4) yes
C1 C2 . 1.334(6) yes
C1 C3 . 1.474(6) yes
C2 C9 . 1.481(6) ?
C3 C8 . 1.388(6) ?
C3 C4 . 1.400(6) ?
C4 C5 . 1.384(7) ?
C4 H4 . 0.9500 ?
C5 C6 . 1.390(7) ?
C5 H5 . 0.9500 ?
C6 C7 . 1.381(7) ?
C6 H6 . 0.9500 ?
C7 C8 . 1.390(6) ?
C7 H7 . 0.9500 ?
C8 H8 . 0.9500 ?
C9 C14 . 1.396(6) ?
C9 C10 . 1.398(6) ?
C10 C11 . 1.387(7) ?
C10 H10 . 0.9500 ?
C11 C12 . 1.368(7) ?
C11 H11 . 0.9500 ?
C12 C13 . 1.381(7) ?
C12 H12 . 0.9500 ?
C13 C14 . 1.371(6) ?
C13 H13 . 0.9500 ?
C14 H14 . 0.9500 ?
C21 C21 3_565 1.188(9) yes
C21 C22 . 1.439(6) ?
C22 C23 . 1.393(6) ?
C22 C27 . 1.397(6) ?
C23 C24 . 1.377(7) ?
C23 H23 . 0.9500 ?
C24 C25 . 1.396(7) ?
C24 H24 . 0.9500 ?
C25 C26 . 1.362(8) ?
C25 H25 . 0.9500 ?
C26 C27 . 1.382(7) ?
C26 H26 . 0.9500 ?
C27 H27 . 0.9500 ?

loop_
_geom_torsion_atom_site_label_1
_geom_torsion_atom_site_label_2
_geom_torsion_atom_site_label_3
_geom_torsion_atom_site_label_4
_geom_torsion
_geom_torsion_publ_flag
C4 C3 C1 C2 144.5(5) yes
C3 C1 C2 C9 -4.2(7) yes
C1 C2 C9 C10 -68.6(6) yes
C4 C3 C1 Br1 -37.2(5) yes
C10 C9 C2 Br2 111.1(4) yes
C14 C9 C2 C1 112.5(5) yes
Br1 C1 C2 Br2 -2.0(5) yes
